data_2105476
loop_
_publ_author_name
'Zubko, Maciej'
'Kusz, Joachim'
'Prodan, Albert'
'\<Sturm, Sa\<so'
'van Midden, Herman J. P.'
'Bennett, J. Craig'
'Dubin, Grzegorz'
'Zupani\<c, Erik'
'B\"ohm, Horst'

_publ_section_title
;
 Structural phase transition and related electronic properties in
 quasi-one-dimensional (NbSe~4~)~10/3~I
;
_journal_coeditor_code WF5106
_journal_issue 3
_journal_name_full 'Acta Crystallographica Section B'
_journal_page_first 229
_journal_page_last 237
_journal_paper_doi 10.1107/S2052519213010336
_journal_volume 69
_journal_year 2013
_chemical_formula_moiety 'Nb10 Se40, 3(I)'
_chemical_formula_sum 'I3 Nb10 Se40'
_chemical_formula_weight 4468.20
_space_group_IT_number 124
_symmetry_cell_setting tetragonal
_symmetry_space_group_name_Hall '-P 4 2c'
_symmetry_space_group_name_H-M 'P 4/m c c'
_atom_sites_solution_primary direct
_atom_sites_solution_secondary difmap
_audit_creation_method SHELXL-97
_cell_angle_alpha 90.00
_cell_angle_beta 90.00
_cell_angle_gamma 90.00
_cell_formula_units_Z 2
_cell_length_a 9.4644(6)
_cell_length_b 9.4644(5)
_cell_length_c 31.9063(19)
_cell_measurement_temperature 300.0(10)
_cell_volume 2858.0(3)
_computing_cell_refinement
;
CrysAlis RED, Oxford Diffraction Ltd.,
Version 1.171.32.29
;
_computing_data_collection
;
CrysAlis CCD, Oxford Diffraction Ltd.,
Version 1.171.32.29
;
_computing_data_reduction
;
CrysAlis RED, Oxford Diffraction Ltd.,
Version 1.171.32.29
;
_computing_structure_refinement 'SHELXL-97 (Sheldrick, 2008)'
_computing_structure_solution 'SHELXS-97 (Sheldrick, 2008)'
_diffrn_ambient_temperature 300.0(10)
_diffrn_detector_area_resol_mean 16.0328
_diffrn_measured_fraction_theta_full 0.997
_diffrn_measured_fraction_theta_max 0.997
_diffrn_measurement_device_type
;
Oxford Diffraction Diffractometer with Sapphire3 detector
;
_diffrn_measurement_method '\w - scan'
_diffrn_radiation_monochromator graphite
_diffrn_radiation_source 'fine-focus sealed tube'
_diffrn_radiation_type MoK\a
_diffrn_radiation_wavelength 0.71073
_diffrn_reflns_av_R_equivalents 0.0674
_diffrn_reflns_av_sigmaI/netI 0.0314
_diffrn_reflns_limit_h_max 11
_diffrn_reflns_limit_h_min -10
_diffrn_reflns_limit_k_max 10
_diffrn_reflns_limit_k_min -11
_diffrn_reflns_limit_l_max 38
_diffrn_reflns_limit_l_min -32
_diffrn_reflns_number 16110
_diffrn_reflns_theta_full 25.05
_diffrn_reflns_theta_max 25.05
_diffrn_reflns_theta_min 3.04
_exptl_absorpt_coefficient_mu 29.034
_exptl_absorpt_correction_T_max 0.3246
_exptl_absorpt_correction_T_min 0.0320
_exptl_absorpt_correction_type multi-scan
_exptl_absorpt_process_details
;
CrysAlis RED, Oxford Diffraction Ltd.,
Version 1.171.32.29
Empirical absorption correction using spherical harmonics,
 implemented in SCALE3 ABSPACK scaling algorithm.
;
_exptl_crystal_colour black
_exptl_crystal_density_diffrn 5.192
_exptl_crystal_density_method 'not measured'
_exptl_crystal_description needle
_exptl_crystal_F_000 3858
_exptl_crystal_size_max 0.38
_exptl_crystal_size_mid 0.05
_exptl_crystal_size_min 0.05
_refine_diff_density_max 2.585
_refine_diff_density_min -0.927
_refine_ls_extinction_coef 0.00012(2)
_refine_ls_extinction_expression Fc^*^=kFc[1+0.001xFc^2^\l^3^/sin(2\q)]^-1/4^
_refine_ls_extinction_method SHELXL
_refine_ls_goodness_of_fit_ref 1.031
_refine_ls_matrix_type full
_refine_ls_number_parameters 68
_refine_ls_number_reflns 1307
_refine_ls_number_restraints 0
_refine_ls_restrained_S_all 1.031
_refine_ls_R_factor_all 0.0482
_refine_ls_R_factor_gt 0.0320
_refine_ls_shift/su_max 0.001
_refine_ls_shift/su_mean 0.000
_refine_ls_structure_factor_coef Fsqd
_refine_ls_weighting_details 'calc w=1/[\s^2^(Fo^2^)+(0.0425P)^2^+5.1013P] where P=(Fo^2^+2Fc^2^)/3'
_refine_ls_weighting_scheme calc
_refine_ls_wR_factor_gt 0.0768
_refine_ls_wR_factor_ref 0.0806
_reflns_number_gt 931
_reflns_number_total 1307
_reflns_threshold_expression >2sigma(I)
_cod_data_source_file wf5106.cif
_cod_data_source_block 300K
_cod_database_code 2105476

loop_
_symmetry_equiv_pos_as_xyz
'x, y, z'
'-x, -y, z'
'-y, x, z'
'y, -x, z'
'-x, y, -z+1/2'
'x, -y, -z+1/2'
'y, x, -z+1/2'
'-y, -x, -z+1/2'
'-x, -y, -z'
'x, y, -z'
'y, -x, -z'
'-y, x, -z'
'x, -y, z-1/2'
'-x, y, z-1/2'
'-y, -x, z-1/2'
'y, x, z-1/2'

loop_
_atom_site_type_symbol
_atom_site_label
_atom_site_fract_x
_atom_site_fract_y
_atom_site_fract_z
_atom_site_U_iso_or_equiv
_atom_site_adp_type
_atom_site_calc_flag
_atom_site_refinement_flags
_atom_site_occupancy
_atom_site_symmetry_multiplicity
Nb Nb1 0.0000 0.5000 0.2500 0.0243(3) Uani d S 1 4
Nb Nb2 0.0000 0.5000 0.45059(3) 0.0256(3) Uani d S 1 2
Nb Nb3 0.0000 0.5000 0.34927(3) 0.0260(3) Uani d S 1 2
Se Se1 -0.12728(8) 0.31603(8) 0.40284(2) 0.0277(2) Uani d . 1 1
Se Se2 -0.19141(8) 0.37854(8) 0.29652(2) 0.0283(2) Uani d . 1 1
Se Se3 -0.03676(8) 0.72096(8) 0.30257(2) 0.0290(2) Uani d . 1 1
Se Se4 -0.21663(8) 0.55007(8) 0.39673(2) 0.0287(2) Uani d . 1 1
Se Se5 -0.10804(12) 0.69961(11) 0.5000 0.0307(3) Uani d S 1 2
Se Se6 -0.22296(11) 0.48033(12) 0.5000 0.0294(3) Uani d S 1 2
I I1 0.0000 0.0000 0.42070(5) 0.0593(4) Uani d S 1 4
I I2 0.5000 0.5000 0.2500 0.0906(9) Uani d S 1 8

loop_
_atom_site_aniso_label
_atom_site_aniso_U_11
_atom_site_aniso_U_22
_atom_site_aniso_U_33
_atom_site_aniso_U_12
_atom_site_aniso_U_13
_atom_site_aniso_U_23
Nb1 0.0159(7) 0.0154(7) 0.0415(9) 0.000 0.000 0.000
Nb2 0.0157(5) 0.0164(5) 0.0446(7) 0.0004(3) 0.000 0.000
Nb3 0.0158(5) 0.0166(5) 0.0456(6) -0.0007(4) 0.000 0.000
Se1 0.0197(5) 0.0180(4) 0.0455(5) -0.0018(3) 0.0001(3) 0.0003(3)
Se2 0.0182(5) 0.0219(5) 0.0447(5) -0.0033(3) 0.0002(3) -0.0001(3)
Se3 0.0230(5) 0.0178(4) 0.0462(5) 0.0024(3) 0.0008(3) -0.0003(3)
Se4 0.0187(4) 0.0209(4) 0.0466(5) 0.0022(3) -0.0003(3) 0.0013(3)
Se5 0.0258(7) 0.0184(6) 0.0480(7) 0.0044(5) 0.000 0.000
Se6 0.0187(6) 0.0257(7) 0.0437(7) -0.0006(5) 0.000 0.000
I1 0.0247(4) 0.0247(4) 0.1284(12) 0.000 0.000 0.000
I2 0.0249(6) 0.0249(6) 0.222(3) 0.000 0.000 0.000

loop_
_atom_type_symbol
_atom_type_description
_atom_type_scat_dispersion_real
_atom_type_scat_dispersion_imag
_atom_type_scat_source
Nb Nb -2.0727 0.6215 'International Tables Vol C Tables 4.2.6.8 and 6.1.1.4'
I I -0.4742 1.8119 'International Tables Vol C Tables 4.2.6.8 and 6.1.1.4'
Se Se -0.0929 2.2259 'International Tables Vol C Tables 4.2.6.8 and 6.1.1.4'

loop_
_geom_angle_atom_site_label_1
_geom_angle_atom_site_label_2
_geom_angle_atom_site_label_3
_geom_angle_site_symmetry_1
_geom_angle_site_symmetry_3
_geom_angle
Se2 Nb1 Se2 2_565 5 92.04(3)
Se2 Nb1 Se2 2_565 6_565 127.71(4)
Se2 Nb1 Se2 5 6_565 110.65(3)
Se2 Nb1 Se2 2_565 . 110.65(3)
Se2 Nb1 Se2 5 . 127.71(4)
Se2 Nb1 Se2 6_565 . 92.04(3)
Se2 Nb1 Se3 2_565 6_565 141.56(2)
Se2 Nb1 Se3 5 6_565 52.81(2)
Se2 Nb1 Se3 6_565 6_565 84.18(3)
Se2 Nb1 Se3 . 6_565 85.57(2)
Se2 Nb1 Se3 2_565 . 52.81(2)
Se2 Nb1 Se3 5 . 141.56(2)
Se2 Nb1 Se3 6_565 . 85.57(2)
Se2 Nb1 Se3 . . 84.18(3)
Se3 Nb1 Se3 6_565 . 165.21(3)
Se2 Nb1 Se3 2_565 5 85.57(2)
Se2 Nb1 Se3 5 5 84.18(3)
Se2 Nb1 Se3 6_565 5 52.81(2)
Se2 Nb1 Se3 . 5 141.56(2)
Se3 Nb1 Se3 6_565 5 103.30(3)
Se3 Nb1 Se3 . 5 78.64(3)
Se2 Nb1 Se3 2_565 2_565 84.18(3)
Se2 Nb1 Se3 5 2_565 85.57(2)
Se2 Nb1 Se3 6_565 2_565 141.56(2)
Se2 Nb1 Se3 . 2_565 52.81(2)
Se3 Nb1 Se3 6_565 2_565 78.64(3)
Se3 Nb1 Se3 . 2_565 103.30(3)
Se3 Nb1 Se3 5 2_565 165.21(3)
Se2 Nb1 Nb3 2_565 5 124.675(17)
Se2 Nb1 Nb3 5 5 55.325(16)
Se2 Nb1 Nb3 6_565 5 55.325(16)
Se2 Nb1 Nb3 . 5 124.675(16)
Se3 Nb1 Nb3 6_565 5 51.651(16)
Se3 Nb1 Nb3 . 5 128.349(16)
Se3 Nb1 Nb3 5 5 51.651(16)
Se3 Nb1 Nb3 2_565 5 128.349(16)
Se2 Nb1 Nb3 2_565 . 55.325(17)
Se2 Nb1 Nb3 5 . 124.675(16)
Se2 Nb1 Nb3 6_565 . 124.675(16)
Se2 Nb1 Nb3 . . 55.325(16)
Se3 Nb1 Nb3 6_565 . 128.349(16)
Se3 Nb1 Nb3 . . 51.651(16)
Se3 Nb1 Nb3 5 . 128.349(16)
Se3 Nb1 Nb3 2_565 . 51.651(16)
Nb3 Nb1 Nb3 5 . 180.0
Se1 Nb2 Se1 . 2_565 108.52(5)
Se1 Nb2 Se6 . 9_566 139.89(3)
Se1 Nb2 Se6 2_565 9_566 86.13(2)
Se1 Nb2 Se6 . . 86.13(2)
Se1 Nb2 Se6 2_565 . 139.89(3)
Se6 Nb2 Se6 9_566 . 106.69(4)
Se1 Nb2 Se5 . . 129.91(3)
Se1 Nb2 Se5 2_565 . 92.84(3)
Se6 Nb2 Se5 9_566 . 84.46(4)
Se6 Nb2 Se5 . . 52.42(4)
Se1 Nb2 Se5 . 9_566 92.84(3)
Se1 Nb2 Se5 2_565 9_566 129.91(3)
Se6 Nb2 Se5 9_566 9_566 52.42(4)
Se6 Nb2 Se5 . 9_566 84.46(4)
Se5 Nb2 Se5 . 9_566 107.45(4)
Se1 Nb2 Se4 . 2_565 82.10(3)
Se1 Nb2 Se4 2_565 2_565 53.02(3)
Se6 Nb2 Se4 9_566 2_565 77.70(2)
Se6 Nb2 Se4 . 2_565 165.55(3)
Se5 Nb2 Se4 . 2_565 141.95(3)
Se5 Nb2 Se4 9_566 2_565 87.76(2)
Se1 Nb2 Se4 . . 53.02(3)
Se1 Nb2 Se4 2_565 . 82.10(3)
Se6 Nb2 Se4 9_566 . 165.55(3)
Se6 Nb2 Se4 . . 77.70(2)
Se5 Nb2 Se4 . . 87.76(2)
Se5 Nb2 Se4 9_566 . 141.95(3)
Se4 Nb2 Se4 2_565 . 101.52(4)
Se1 Nb2 Nb2 . 9_566 125.74(2)
Se1 Nb2 Nb2 2_565 9_566 125.74(2)
Se6 Nb2 Nb2 9_566 9_566 53.34(2)
Se6 Nb2 Nb2 . 9_566 53.34(2)
Se5 Nb2 Nb2 . 9_566 53.73(2)
Se5 Nb2 Nb2 9_566 9_566 53.73(2)
Se4 Nb2 Nb2 2_565 9_566 129.24(2)
Se4 Nb2 Nb2 . 9_566 129.24(2)
Se1 Nb2 Nb3 . . 54.26(2)
Se1 Nb2 Nb3 2_565 . 54.26(2)
Se6 Nb2 Nb3 9_566 . 126.66(2)
Se6 Nb2 Nb3 . . 126.66(2)
Se5 Nb2 Nb3 . . 126.27(2)
Se5 Nb2 Nb3 9_566 . 126.27(2)
Se4 Nb2 Nb3 2_565 . 50.76(2)
Se4 Nb2 Nb3 . . 50.76(2)
Nb2 Nb2 Nb3 9_566 . 180.0
Se3 Nb3 Se3 2_565 . 109.79(5)
Se3 Nb3 Se4 2_565 2_565 94.71(2)
Se3 Nb3 Se4 . 2_565 126.13(3)
Se3 Nb3 Se4 2_565 . 126.13(3)
Se3 Nb3 Se4 . . 94.71(2)
Se4 Nb3 Se4 2_565 . 108.53(5)
Se3 Nb3 Se1 2_565 2_565 144.90(2)
Se3 Nb3 Se1 . 2_565 84.51(2)
Se4 Nb3 Se1 2_565 2_565 53.13(3)
Se4 Nb3 Se1 . 2_565 82.32(3)
Se3 Nb3 Se1 2_565 . 84.51(2)
Se3 Nb3 Se1 . . 144.90(2)
Se4 Nb3 Se1 2_565 . 82.32(3)
Se4 Nb3 Se1 . . 53.13(3)
Se1 Nb3 Se1 2_565 . 102.18(4)
Se3 Nb3 Se2 2_565 . 52.70(3)
Se3 Nb3 Se2 . . 84.03(3)
Se4 Nb3 Se2 2_565 . 143.98(2)
Se4 Nb3 Se2 . . 84.96(2)
Se1 Nb3 Se2 2_565 . 162.09(2)
Se1 Nb3 Se2 . . 79.85(2)
Se3 Nb3 Se2 2_565 2_565 84.03(3)
Se3 Nb3 Se2 . 2_565 52.70(3)
Se4 Nb3 Se2 2_565 2_565 84.96(2)
Se4 Nb3 Se2 . 2_565 143.98(2)
Se1 Nb3 Se2 2_565 2_565 79.85(2)
Se1 Nb3 Se2 . 2_565 162.09(2)
Se2 Nb3 Se2 . 2_565 103.77(4)
Se3 Nb3 Nb1 2_565 . 54.89(2)
Se3 Nb3 Nb1 . . 54.89(2)
Se4 Nb3 Nb1 2_565 . 125.74(2)
Se4 Nb3 Nb1 . . 125.74(2)
Se1 Nb3 Nb1 2_565 . 128.91(2)
Se1 Nb3 Nb1 . . 128.91(2)
Se2 Nb3 Nb1 . . 51.89(2)
Se2 Nb3 Nb1 2_565 . 51.89(2)
Se3 Nb3 Nb2 2_565 . 125.11(2)
Se3 Nb3 Nb2 . . 125.11(2)
Se4 Nb3 Nb2 2_565 . 54.26(2)
Se4 Nb3 Nb2 . . 54.26(2)
Se1 Nb3 Nb2 2_565 . 51.09(2)
Se1 Nb3 Nb2 . . 51.09(2)
Se2 Nb3 Nb2 . . 128.11(2)
Se2 Nb3 Nb2 2_565 . 128.11(2)
Nb1 Nb3 Nb2 . . 180.0
Se4 Se1 Nb2 . . 65.83(3)
Se4 Se1 Nb3 . . 60.66(3)
Nb2 Se1 Nb3 . . 74.65(3)
Se3 Se2 Nb1 2_565 . 65.64(3)
Se3 Se2 Nb3 2_565 . 60.70(3)
Nb1 Se2 Nb3 . . 72.79(3)
Se2 Se3 Nb3 2_565 . 66.60(3)
Se2 Se3 Nb1 2_565 . 61.55(3)
Nb3 Se3 Nb1 . . 73.45(3)
Se1 Se4 Nb3 . . 66.21(3)
Se1 Se4 Nb2 . . 61.15(2)
Nb3 Se4 Nb2 . . 74.97(3)
Se6 Se5 Nb2 . . 63.26(3)
Se6 Se5 Nb2 . 9_566 63.26(3)
Nb2 Se5 Nb2 . 9_566 72.55(4)
Se5 Se6 Nb2 . 9_566 64.32(3)
Se5 Se6 Nb2 . . 64.32(3)
Nb2 Se6 Nb2 9_566 . 73.31(4)

loop_
_geom_bond_atom_site_label_1
_geom_bond_atom_site_label_2
_geom_bond_site_symmetry_2
_geom_bond_distance
Nb1 Se2 2_565 2.6090(8)
Nb1 Se2 5 2.6090(7)
Nb1 Se2 6_565 2.6090(7)
Nb1 Se2 . 2.6090(8)
Nb1 Se3 6_565 2.7032(8)
Nb1 Se3 . 2.7032(8)
Nb1 Se3 5 2.7032(8)
Nb1 Se3 2_565 2.7032(8)
Nb1 Nb3 5 3.1674(10)
Nb1 Nb3 . 3.1674(10)
Nb2 Se1 . 2.6084(9)
Nb2 Se1 2_565 2.6084(9)
Nb2 Se6 9_566 2.6406(10)
Nb2 Se6 . 2.6406(10)
Nb2 Se5 . 2.6646(10)
Nb2 Se5 9_566 2.6646(10)
Nb2 Se4 2_565 2.7170(9)
Nb2 Se4 . 2.7170(9)
Nb2 Nb2 9_566 3.1529(18)
Nb2 Nb3 . 3.2327(12)
Nb3 Se3 2_565 2.5913(9)
Nb3 Se3 . 2.5913(9)
Nb3 Se4 2_565 2.5924(10)
Nb3 Se4 . 2.5924(10)
Nb3 Se1 2_565 2.7210(10)
Nb3 Se1 . 2.7210(10)
Nb3 Se2 . 2.7270(10)
Nb3 Se2 2_565 2.7270(10)
Se1 Se4 . 2.3789(11)
Se2 Se3 2_565 2.3638(11)
Se3 Se2 2_565 2.3638(11)
Se5 Se6 . 2.3431(16)
Se5 Nb2 9_566 2.6646(10)
Se6 Nb2 9_566 2.6406(10)

loop_
_geom_torsion_atom_site_label_1
_geom_torsion_atom_site_label_2
_geom_torsion_atom_site_label_3
_geom_torsion_atom_site_label_4
_geom_torsion_site_symmetry_1
_geom_torsion_site_symmetry_4
_geom_torsion
Se2 Nb1 Nb3 Se3 2_565 2_565 -112.95(3)
Se2 Nb1 Nb3 Se3 5 2_565 -48.16(3)
Se2 Nb1 Nb3 Se3 6_565 2_565 131.84(3)
Se2 Nb1 Nb3 Se3 . 2_565 67.05(3)
Se3 Nb1 Nb3 Se3 6_565 2_565 18.89(4)
Se3 Nb1 Nb3 Se3 . 2_565 180.0
Se3 Nb1 Nb3 Se3 5 2_565 -161.11(4)
Nb3 Nb1 Nb3 Se3 5 2_565 -171(7)
Se2 Nb1 Nb3 Se3 2_565 . 67.05(3)
Se2 Nb1 Nb3 Se3 5 . 131.84(3)
Se2 Nb1 Nb3 Se3 6_565 . -48.16(3)
Se2 Nb1 Nb3 Se3 . . -112.95(3)
Se3 Nb1 Nb3 Se3 6_565 . -161.11(4)
Se3 Nb1 Nb3 Se3 5 . 18.89(4)
Se3 Nb1 Nb3 Se3 2_565 . 180.0
Nb3 Nb1 Nb3 Se3 5 . 9(7)
Se2 Nb1 Nb3 Se4 2_565 2_565 -45.41(3)
Se2 Nb1 Nb3 Se4 5 2_565 19.38(3)
Se2 Nb1 Nb3 Se4 6_565 2_565 -160.62(3)
Se2 Nb1 Nb3 Se4 . 2_565 134.59(3)
Se3 Nb1 Nb3 Se4 6_565 2_565 86.43(3)
Se3 Nb1 Nb3 Se4 . 2_565 -112.46(3)
Se3 Nb1 Nb3 Se4 5 2_565 -93.57(3)
Se3 Nb1 Nb3 Se4 2_565 2_565 67.54(3)
Nb3 Nb1 Nb3 Se4 5 2_565 -103(7)
Se2 Nb1 Nb3 Se4 2_565 . 134.59(3)
Se2 Nb1 Nb3 Se4 5 . -160.62(3)
Se2 Nb1 Nb3 Se4 6_565 . 19.38(3)
Se2 Nb1 Nb3 Se4 . . -45.41(3)
Se3 Nb1 Nb3 Se4 6_565 . -93.57(3)
Se3 Nb1 Nb3 Se4 . . 67.54(3)
Se3 Nb1 Nb3 Se4 5 . 86.43(3)
Se3 Nb1 Nb3 Se4 2_565 . -112.46(3)
Nb3 Nb1 Nb3 Se4 5 . 77(7)
Se2 Nb1 Nb3 Se1 2_565 2_565 22.92(3)
Se2 Nb1 Nb3 Se1 5 2_565 87.72(3)
Se2 Nb1 Nb3 Se1 6_565 2_565 -92.28(3)
Se2 Nb1 Nb3 Se1 . 2_565 -157.08(3)
Se3 Nb1 Nb3 Se1 6_565 2_565 154.77(3)
Se3 Nb1 Nb3 Se1 . 2_565 -44.12(3)
Se3 Nb1 Nb3 Se1 5 2_565 -25.23(3)
Se3 Nb1 Nb3 Se1 2_565 2_565 135.88(3)
Nb3 Nb1 Nb3 Se1 5 2_565 -35(7)
Se2 Nb1 Nb3 Se1 2_565 . -157.08(3)
Se2 Nb1 Nb3 Se1 5 . -92.28(3)
Se2 Nb1 Nb3 Se1 6_565 . 87.72(3)
Se2 Nb1 Nb3 Se1 . . 22.92(3)
Se3 Nb1 Nb3 Se1 6_565 . -25.23(3)
Se3 Nb1 Nb3 Se1 . . 135.88(3)
Se3 Nb1 Nb3 Se1 5 . 154.77(3)
Se3 Nb1 Nb3 Se1 2_565 . -44.12(3)
Nb3 Nb1 Nb3 Se1 5 . 15E1(4)
Se2 Nb1 Nb3 Se2 2_565 . 180.0
Se2 Nb1 Nb3 Se2 5 . -115.20(4)
Se2 Nb1 Nb3 Se2 6_565 . 64.80(4)
Se3 Nb1 Nb3 Se2 6_565 . -48.16(3)
Se3 Nb1 Nb3 Se2 . . 112.95(3)
Se3 Nb1 Nb3 Se2 5 . 131.84(3)
Se3 Nb1 Nb3 Se2 2_565 . -67.05(3)
Nb3 Nb1 Nb3 Se2 5 . 122(7)
Se2 Nb1 Nb3 Se2 5 2_565 64.80(4)
Se2 Nb1 Nb3 Se2 6_565 2_565 -115.20(4)
Se2 Nb1 Nb3 Se2 . 2_565 180.0
Se3 Nb1 Nb3 Se2 6_565 2_565 131.84(3)
Se3 Nb1 Nb3 Se2 . 2_565 -67.05(3)
Se3 Nb1 Nb3 Se2 5 2_565 -48.16(3)
Se3 Nb1 Nb3 Se2 2_565 2_565 112.95(3)
Nb3 Nb1 Nb3 Se2 5 2_565 -58(7)
Se2 Nb1 Nb3 Nb2 2_565 . -122(17)
Se2 Nb1 Nb3 Nb2 5 . -58(17)
Se2 Nb1 Nb3 Nb2 6_565 . 12E1(3)
Se2 Nb1 Nb3 Nb2 . . 6E1(3)
Se3 Nb1 Nb3 Nb2 6_565 . 9(17)
Se3 Nb1 Nb3 Nb2 . . 17E1(3)
Se3 Nb1 Nb3 Nb2 5 . -17E1(4)
Se3 Nb1 Nb3 Nb2 2_565 . -9(17)
Nb3 Nb1 Nb3 Nb2 5 . 0E1(2)
Se1 Nb2 Nb3 Se3 . 2_565 -44.12(3)
Se1 Nb2 Nb3 Se3 2_565 2_565 135.88(3)
Se6 Nb2 Nb3 Se3 9_566 2_565 85.60(4)
Se6 Nb2 Nb3 Se3 . 2_565 -94.40(4)
Se5 Nb2 Nb3 Se3 . 2_565 -161.02(4)
Se5 Nb2 Nb3 Se3 9_566 2_565 18.98(4)
Se4 Nb2 Nb3 Se3 2_565 2_565 67.54(3)
Se4 Nb2 Nb3 Se3 . 2_565 -112.46(3)
Nb2 Nb2 Nb3 Se3 9_566 2_565 17E1(9)
Se1 Nb2 Nb3 Se3 . . 135.88(3)
Se1 Nb2 Nb3 Se3 2_565 . -44.12(3)
Se6 Nb2 Nb3 Se3 9_566 . -94.40(4)
Se6 Nb2 Nb3 Se3 . . 85.60(4)
Se5 Nb2 Nb3 Se3 . . 18.98(4)
Se5 Nb2 Nb3 Se3 9_566 . -161.02(4)
Se4 Nb2 Nb3 Se3 2_565 . -112.46(3)
Se4 Nb2 Nb3 Se3 . . 67.54(3)
Nb2 Nb2 Nb3 Se3 9_566 . -1E1(9)
Se1 Nb2 Nb3 Se4 . 2_565 -111.66(3)
Se1 Nb2 Nb3 Se4 2_565 2_565 68.34(3)
Se6 Nb2 Nb3 Se4 9_566 2_565 18.06(4)
Se6 Nb2 Nb3 Se4 . 2_565 -161.94(4)
Se5 Nb2 Nb3 Se4 . 2_565 131.44(4)
Se5 Nb2 Nb3 Se4 9_566 2_565 -48.56(4)
Se4 Nb2 Nb3 Se4 . 2_565 180.0
Nb2 Nb2 Nb3 Se4 9_566 2_565 10E1(9)
Se1 Nb2 Nb3 Se4 . . 68.34(3)
Se1 Nb2 Nb3 Se4 2_565 . -111.66(3)
Se6 Nb2 Nb3 Se4 9_566 . -161.94(4)
Se6 Nb2 Nb3 Se4 . . 18.06(4)
Se5 Nb2 Nb3 Se4 . . -48.56(4)
Se5 Nb2 Nb3 Se4 9_566 . 131.44(4)
Se4 Nb2 Nb3 Se4 2_565 . 180.0
Nb2 Nb2 Nb3 Se4 9_566 . -8E1(9)
Se1 Nb2 Nb3 Se1 . 2_565 180.0
Se6 Nb2 Nb3 Se1 9_566 2_565 -50.28(4)
Se6 Nb2 Nb3 Se1 . 2_565 129.72(4)
Se5 Nb2 Nb3 Se1 . 2_565 63.10(4)
Se5 Nb2 Nb3 Se1 9_566 2_565 -116.90(4)
Se4 Nb2 Nb3 Se1 2_565 2_565 -68.34(3)
Se4 Nb2 Nb3 Se1 . 2_565 111.66(3)
Nb2 Nb2 Nb3 Se1 9_566 2_565 4E1(9)
Se1 Nb2 Nb3 Se1 2_565 . 180.0
Se6 Nb2 Nb3 Se1 9_566 . 129.72(4)
Se6 Nb2 Nb3 Se1 . . -50.28(4)
Se5 Nb2 Nb3 Se1 . . -116.90(4)
Se5 Nb2 Nb3 Se1 9_566 . 63.10(4)
Se4 Nb2 Nb3 Se1 2_565 . 111.66(3)
Se4 Nb2 Nb3 Se1 . . -68.34(3)
Nb2 Nb2 Nb3 Se1 9_566 . -15E1(9)
Se1 Nb2 Nb3 Se2 . . 22.92(3)
Se1 Nb2 Nb3 Se2 2_565 . -157.08(3)
Se6 Nb2 Nb3 Se2 9_566 . 152.64(4)
Se6 Nb2 Nb3 Se2 . . -27.36(4)
Se5 Nb2 Nb3 Se2 . . -93.97(4)
Se5 Nb2 Nb3 Se2 9_566 . 86.03(4)
Se4 Nb2 Nb3 Se2 2_565 . 134.59(3)
Se4 Nb2 Nb3 Se2 . . -45.41(3)
Nb2 Nb2 Nb3 Se2 9_566 . -12E1(9)
Se1 Nb2 Nb3 Se2 . 2_565 -157.08(3)
Se1 Nb2 Nb3 Se2 2_565 2_565 22.92(3)
Se6 Nb2 Nb3 Se2 9_566 2_565 -27.36(4)
Se6 Nb2 Nb3 Se2 . 2_565 152.64(4)
Se5 Nb2 Nb3 Se2 . 2_565 86.03(4)
Se5 Nb2 Nb3 Se2 9_566 2_565 -93.97(4)
Se4 Nb2 Nb3 Se2 2_565 2_565 -45.41(3)
Se4 Nb2 Nb3 Se2 . 2_565 134.59(3)
Nb2 Nb2 Nb3 Se2 9_566 2_565 6E1(9)
Se1 Nb2 Nb3 Nb1 . . -35(7)
Se1 Nb2 Nb3 Nb1 2_565 . 15E1(4)
Se6 Nb2 Nb3 Nb1 9_566 . 95(7)
Se6 Nb2 Nb3 Nb1 . . -85(7)
Se5 Nb2 Nb3 Nb1 . . -152(7)
Se5 Nb2 Nb3 Nb1 9_566 . 28(7)
Se4 Nb2 Nb3 Nb1 2_565 . 77(7)
Se4 Nb2 Nb3 Nb1 . . -103(7)
Nb2 Nb2 Nb3 Nb1 9_566 . 0E1(2)
Se1 Nb2 Se1 Se4 2_565 . -64.30(2)
Se6 Nb2 Se1 Se4 9_566 . -171.00(6)
Se6 Nb2 Se1 Se4 . . 77.50(3)
Se5 Nb2 Se1 Se4 . . 46.09(4)
Se5 Nb2 Se1 Se4 9_566 . 161.75(4)
Se4 Nb2 Se1 Se4 2_565 . -110.91(4)
Nb2 Nb2 Se1 Se4 9_566 . 115.70(2)
Nb3 Nb2 Se1 Se4 . . -64.30(2)
Se1 Nb2 Se1 Nb3 2_565 . 0.0
Se6 Nb2 Se1 Nb3 9_566 . -106.70(5)
Se6 Nb2 Se1 Nb3 . . 141.80(3)
Se5 Nb2 Se1 Nb3 . . 110.39(4)
Se5 Nb2 Se1 Nb3 9_566 . -133.96(3)
Se4 Nb2 Se1 Nb3 2_565 . -46.61(2)
Se4 Nb2 Se1 Nb3 . . 64.30(2)
Nb2 Nb2 Se1 Nb3 9_566 . 180.0
Se3 Nb3 Se1 Se4 2_565 . -144.34(3)
Se3 Nb3 Se1 Se4 . . -27.29(6)
Se4 Nb3 Se1 Se4 2_565 . 120.13(4)
Se1 Nb3 Se1 Se4 2_565 . 70.56(3)
Se2 Nb3 Se1 Se4 . . -91.30(3)
Se2 Nb3 Se1 Se4 2_565 . 165.24(13)
Nb1 Nb3 Se1 Se4 . . -109.44(3)
Nb2 Nb3 Se1 Se4 . . 70.56(3)
Se3 Nb3 Se1 Nb2 2_565 . 145.10(2)
Se3 Nb3 Se1 Nb2 . . -97.86(6)
Se4 Nb3 Se1 Nb2 2_565 . 49.57(2)
Se4 Nb3 Se1 Nb2 . . -70.56(3)
Se1 Nb3 Se1 Nb2 2_565 . 0.0
Se2 Nb3 Se1 Nb2 . . -161.86(2)
Se2 Nb3 Se1 Nb2 2_565 . 94.68(12)
Nb1 Nb3 Se1 Nb2 . . 180.0
Se2 Nb1 Se2 Se3 2_565 2_565 -65.03(2)
Se2 Nb1 Se2 Se3 5 2_565 44.82(2)
Se2 Nb1 Se2 Se3 6_565 2_565 163.09(3)
Se3 Nb1 Se2 Se3 6_565 2_565 79.10(4)
Se3 Nb1 Se2 Se3 . 2_565 -111.58(3)
Se3 Nb1 Se2 Se3 5 2_565 -175.028(16)
Nb3 Nb1 Se2 Se3 5 2_565 114.97(2)
Nb3 Nb1 Se2 Se3 . 2_565 -65.03(2)
Se2 Nb1 Se2 Nb3 2_565 . 0.0
Se2 Nb1 Se2 Nb3 5 . 109.851(17)
Se2 Nb1 Se2 Nb3 6_565 . -131.88(3)
Se3 Nb1 Se2 Nb3 6_565 . 144.13(2)
Se3 Nb1 Se2 Nb3 . . -46.54(2)
Se3 Nb1 Se2 Nb3 5 . -110.00(3)
Se3 Nb1 Se2 Nb3 2_565 . 65.03(2)
Nb3 Nb1 Se2 Nb3 5 . 180.0
Se3 Nb3 Se2 Se3 . 2_565 120.50(4)
Se4 Nb3 Se2 Se3 2_565 2_565 -29.30(6)
Se4 Nb3 Se2 Se3 . 2_565 -144.21(3)
Se1 Nb3 Se2 Se3 2_565 2_565 170.97(12)
Se1 Nb3 Se2 Se3 . 2_565 -90.81(3)
Se2 Nb3 Se2 Se3 2_565 2_565 71.26(3)
Nb1 Nb3 Se2 Se3 . 2_565 71.26(3)
Nb2 Nb3 Se2 Se3 . 2_565 -108.74(3)
Se3 Nb3 Se2 Nb1 2_565 . -71.26(3)
Se3 Nb3 Se2 Nb1 . . 49.24(2)
Se4 Nb3 Se2 Nb1 2_565 . -100.56(6)
Se4 Nb3 Se2 Nb1 . . 144.53(2)
Se1 Nb3 Se2 Nb1 2_565 . 99.71(12)
Se1 Nb3 Se2 Nb1 . . -162.07(2)
Se2 Nb3 Se2 Nb1 2_565 . 0.0
Nb2 Nb3 Se2 Nb1 . . 180.0
Se3 Nb3 Se3 Se2 2_565 2_565 -65.61(2)
Se4 Nb3 Se3 Se2 2_565 2_565 46.15(4)
Se4 Nb3 Se3 Se2 . 2_565 163.22(4)
Se1 Nb3 Se3 Se2 2_565 2_565 81.42(3)
Se1 Nb3 Se3 Se2 . 2_565 -175.19(7)
Se2 Nb3 Se3 Se2 . 2_565 -112.37(4)
Nb1 Nb3 Se3 Se2 . 2_565 -65.61(2)
Nb2 Nb3 Se3 Se2 . 2_565 114.39(2)
Se3 Nb3 Se3 Nb1 2_565 . 0.0
Se4 Nb3 Se3 Nb1 2_565 . 111.76(4)
Se4 Nb3 Se3 Nb1 . . -131.18(3)
Se1 Nb3 Se3 Nb1 2_565 . 147.03(2)
Se1 Nb3 Se3 Nb1 . . -109.58(6)
Se2 Nb3 Se3 Nb1 . . -46.76(2)
Se2 Nb3 Se3 Nb1 2_565 . 65.61(2)
Nb2 Nb3 Se3 Nb1 . . 180.0
Se2 Nb1 Se3 Se2 5 2_565 -27.88(6)
Se2 Nb1 Se3 Se2 6_565 2_565 -145.99(3)
Se2 Nb1 Se3 Se2 . 2_565 121.49(3)
Se3 Nb1 Se3 Se2 6_565 2_565 167.82(2)
Se3 Nb1 Se3 Se2 5 2_565 -93.07(3)
Se3 Nb1 Se3 Se2 2_565 2_565 71.92(3)
Nb3 Nb1 Se3 Se2 5 2_565 -108.08(3)
Nb3 Nb1 Se3 Se2 . 2_565 71.92(3)
Se2 Nb1 Se3 Nb3 2_565 . -71.92(3)
Se2 Nb1 Se3 Nb3 5 . -99.80(3)
Se2 Nb1 Se3 Nb3 6_565 . 142.09(2)
Se2 Nb1 Se3 Nb3 . . 49.57(2)
Se3 Nb1 Se3 Nb3 6_565 . 95.89(8)
Se3 Nb1 Se3 Nb3 5 . -164.99(3)
Se3 Nb1 Se3 Nb3 2_565 . 0.0
Nb3 Nb1 Se3 Nb3 5 . 180.0
Nb2 Se1 Se4 Nb3 . . 85.38(3)
Nb3 Se1 Se4 Nb2 . . -85.38(3)
Se3 Nb3 Se4 Se1 2_565 . 45.92(4)
Se3 Nb3 Se4 Se1 . . 164.66(3)
Se4 Nb3 Se4 Se1 2_565 . -64.68(2)
Se1 Nb3 Se4 Se1 2_565 . -111.54(4)
Se2 Nb3 Se4 Se1 . . 81.09(3)
Se2 Nb3 Se4 Se1 2_565 . -172.35(7)
Nb1 Nb3 Se4 Se1 . . 115.32(2)
Nb2 Nb3 Se4 Se1 . . -64.68(2)
Se3 Nb3 Se4 Nb2 2_565 . 110.61(4)
Se3 Nb3 Se4 Nb2 . . -130.66(3)
Se4 Nb3 Se4 Nb2 2_565 . 0.0
Se1 Nb3 Se4 Nb2 2_565 . -46.86(2)
Se1 Nb3 Se4 Nb2 . . 64.68(2)
Se2 Nb3 Se4 Nb2 . . 145.77(2)
Se2 Nb3 Se4 Nb2 2_565 . -107.66(6)
Nb1 Nb3 Se4 Nb2 . . 180.0
Se1 Nb2 Se4 Se1 2_565 . 120.39(4)
Se6 Nb2 Se4 Se1 9_566 . 156.18(14)
Se6 Nb2 Se4 Se1 . . -94.47(3)
Se5 Nb2 Se4 Se1 . . -146.43(4)
Se5 Nb2 Se4 Se1 9_566 . -30.51(6)
Se4 Nb2 Se4 Se1 2_565 . 70.79(3)
Nb2 Nb2 Se4 Se1 9_566 . -109.21(3)
Nb3 Nb2 Se4 Se1 . . 70.79(3)
Se1 Nb2 Se4 Nb3 . . -70.79(3)
Se1 Nb2 Se4 Nb3 2_565 . 49.60(2)
Se6 Nb2 Se4 Nb3 9_566 . 85.39(14)
Se6 Nb2 Se4 Nb3 . . -165.26(3)
Se5 Nb2 Se4 Nb3 . . 142.78(3)
Se5 Nb2 Se4 Nb3 9_566 . -101.30(5)
Se4 Nb2 Se4 Nb3 2_565 . 0.0
Nb2 Nb2 Se4 Nb3 9_566 . 180.0
Se1 Nb2 Se5 Se6 . . 41.01(4)
Se1 Nb2 Se5 Se6 2_565 . 158.15(3)
Se6 Nb2 Se5 Se6 9_566 . -116.02(3)
Se5 Nb2 Se5 Se6 9_566 . -68.31(3)
Se4 Nb2 Se5 Se6 2_565 . -177.90(6)
Se4 Nb2 Se5 Se6 . . 76.17(3)
Nb2 Nb2 Se5 Se6 9_566 . -68.31(3)
Nb3 Nb2 Se5 Se6 . . 111.69(3)
Se1 Nb2 Se5 Nb2 . 9_566 109.31(4)
Se1 Nb2 Se5 Nb2 2_565 9_566 -133.55(3)
Se6 Nb2 Se5 Nb2 9_566 9_566 -47.72(3)
Se6 Nb2 Se5 Nb2 . 9_566 68.31(3)
Se5 Nb2 Se5 Nb2 9_566 9_566 0.0
Se4 Nb2 Se5 Nb2 2_565 9_566 -109.60(5)
Se4 Nb2 Se5 Nb2 . 9_566 144.47(3)
Nb3 Nb2 Se5 Nb2 . 9_566 180.0
Nb2 Se5 Se6 Nb2 . 9_566 82.97(4)
Nb2 Se5 Se6 Nb2 9_566 . -82.97(4)
Se1 Nb2 Se6 Se5 . . -149.71(3)
Se1 Nb2 Se6 Se5 2_565 . -35.25(5)
Se6 Nb2 Se6 Se5 9_566 . 69.03(3)
Se5 Nb2 Se6 Se5 9_566 . 117.06(3)
Se4 Nb2 Se6 Se5 2_565 . 174.81(14)
Se4 Nb2 Se6 Se5 . . -96.75(3)
Nb2 Nb2 Se6 Se5 9_566 . 69.03(3)
Nb3 Nb2 Se6 Se5 . . -110.97(3)
Se1 Nb2 Se6 Nb2 . 9_566 141.26(3)
Se1 Nb2 Se6 Nb2 2_565 9_566 -104.28(5)
Se6 Nb2 Se6 Nb2 9_566 9_566 0.0
Se5 Nb2 Se6 Nb2 . 9_566 -69.03(3)
Se5 Nb2 Se6 Nb2 9_566 9_566 48.03(3)
Se4 Nb2 Se6 Nb2 2_565 9_566 105.78(14)
Se4 Nb2 Se6 Nb2 . 9_566 -165.78(3)
Nb3 Nb2 Se6 Nb2 . 9_566 180.0
